data_2001780
loop_
_publ_author_name
'Lewis, Z. G.'
'Welch, A. J.'

_publ_section_title
;
 Structure of
 7,8-Ph~2~-10-<i>endo</i>-PPh~3~Hg-7,8-<i>nido</i>-C~2~B~9~H~9~
 methylene chloride solvate
;
_journal_issue 4
_journal_name_full 'Acta Crystallographica Section C'
_journal_page_first 715
_journal_page_last 718
_journal_paper_doi 10.1107/S0108270192012149
_journal_volume 49
_journal_year 1993
_chemical_formula_sum 'C33 H36 B9 Cl2 Hg P'
_chemical_formula_weight 832.41
_space_group_crystal_system monoclinic
_space_group_IT_number 4
_space_group_name_Hall 'P 2yb'
_space_group_name_H-M_alt 'P 1 21 1'
_cell_angle_alpha 90
_cell_angle_beta 90.074(12)
_cell_angle_gamma 90
_cell_formula_units_Z 2
_cell_length_a 10.9534(15)
_cell_length_b 13.274(3)
_cell_length_c 11.5283(17)
_cell_volume 1676.2(5)
_diffrn_radiation_type Mo
_diffrn_radiation_wavelength 0.71069
_exptl_absorpt_coefficient_mu 4.82
_exptl_crystal_density_diffrn 1.63
_exptl_crystal_F_000 796
_cod_data_source_file mu1028.cif
_cod_data_source_block mu1028_structure_1_of_1
_cod_original_cell_volume 1676.1
_cod_original_formula_sum 'C33 H36 B9 Cl2 Hg1 P1'
_cod_database_code 2001780

loop_
_space_group_symop_id
_space_group_symop_operation_xyz
1 x,y,z
2 -x,y+1/2,-z

loop_
_atom_site_label
_atom_site_fract_x
_atom_site_fract_y
_atom_site_fract_z
_atom_site_U_iso_or_equiv
Hg .23330(2) .50000 .33860(2) .01880(10)
P .36870(15) .57300(13) .19669(15) .0189(8)
C(11) .5157(5) .5124(10) .1941(5) .024(4)
C(12) .6000(6) .5311(6) .2838(6) .035(5)
C(13) .7136(7) .4857(11) .2795(7) .049(6)
C(14) .7401(7) .4153(7) .1908(7) .041(5)
C(15) .6571(7) .3965(6) .1064(7) .035(4)
C(16) .5453(6) .4449(5) .1053(6) .026(4)
C(21) .3896(6) .7059(5) .2221(5) .018(3)
C(22) .5009(7) .7548(6) .2033(6) .029(4)
C(23) .5077(7) .8597(6) .2119(7) .034(4)
C(24) .4031(8) .9127(6) .2372(7) .039(5)
C(25) .2932(7) .8668(6) .2575(7) .037(5)
C(26) .2863(6) .7612(6) .2503(6) .031(4)
C(31) .3073(5) .5621(5) .0514(5) .018(3)
C(32) .3568(6) .6247(6) -.0342(6) .030(4)
C(33) .3132(7) .6205(6) -.1459(6) .037(5)
C(34) .2182(7) .5568(6) -.1730(6) .033(4)
C(35) .1697(7) .4955(11) -.0890(6) .036(4)
C(36) .2122(6) .4980(10) .0258(6) .029(3)
B(10) .0920(7) .4604(6) .4633(8) .019(4)
B(6) .0771(7) .3888(6) .5922(7) .019(4)
B(2) .1719(7) .2826(6) .5940(7) .019(4)
B(3) .1320(7) .2041(6) .4795(7) .019(4)
B(4) .0064(10) .2584(7) .4047(7) .019(5)
B(5) -.0290(7) .3729(6) .4700(8) .022(4)
B(11) .2251(7) .3983(5) .5329(7) .017(4)
B(9) .0614(7) .3721(6) .3435(7) .021(4)
B(1) .0143(9) .2680(7) .5569(9) .019(5)
C(7) .2474(5) .2927(5) .4649(6) .016(3)
C(8) .1554(5) .2784(5) .3596(5) .016(3)
C(71) .3757(6) .2512(5) .4547(6) .018(4)
C(72) .4014(7) .1504(6) .4353(6) .028(4)
C(73) .5211(6) .1159(6) .4291(6) .030(4)
C(74) .6185(6) .1826(6) .4434(6) .027(4)
C(75) .5939(6) .2830(6) .4589(7) .031(4)
C(76) .4740(6) .3182(6) .4645(6) .027(4)
C(81) .2008(6) .2245(5) .2523(5) .019(3)
C(82) .1483(6) .1353(5) .2125(6) .026(4)
C(83) .1874(7) .0929(6) .1088(6) .031(4)
C(84) .2780(7) .1375(6) .0428(6) .035(4)
C(85) .3314(7) .2259(6) .0847(6) .030(4)
C(86) .2940(6) .2682(5) .1872(6) .027(4)
Cl(1) .0192(2) .11089(16) -.16521(19) .0429(12)
Cl(2) -.0567(2) .2734(2) -.0126(2) .0610(15)
C .0430(8) .2378(6) -.1248(7) .039(5)
H(12) .5763 .5801 .3550 ?
H(13) .7819 .5040 .3438 ?
H(14) .6784 .3427 .0391 ?
H(16) .4811 .4308 .0360 ?
H(22) .5814 .7116 .1821 ?
H(23) .5934 .8983 .1990 ?
H(24) .4078 .9939 .2411 ?
H(25) .2133 .9107 .2787 ?
H(26) .2009 .7232 .2669 ?
H(32) .4294 .6765 -.0123 ?
H(33) .3536 .6671 -.2124 ?
H(34) .1819 .5551 -.2601 ?
H(35) .0971 .4441 -.1118 ?
H(36) .1716 .4512 .0920 ?
H(10) .0520 .5362 .4620 ?
H(6) .0583 .4118 .6822 ?
H(2) .2149 .2484 .6705 ?
H(3) .1425 .1222 .4701 ?
H(4) -.0585 .2060 .3645 ?
H(5) -.1230 .3998 .4581 ?
H(11) .2988 .4330 .5836 ?
H(9) .0233 .3845 .2568 ?
H(1) -.0492 .2322 .6175 ?
H(72) .3272 .0977 .4247 ?
H(73) .5388 .0371 .4132 ?
H(74) .7115 .1556 .4424 ?
H(75) .6686 .3357 .4668 ?
H(76) .4569 .3976 .4767 ?
H(82) .0773 .0991 .2623 ?
H(83) .1460 .0238 .0790 ?
H(84) .3066 .1049 -.0386 ?
H(85) .4036 .2614 .0358 ?
H(86) .3369 .3365 .2176 ?

loop_
_geom_angle_atom_site_label_1
_geom_angle_atom_site_label_2
_geom_angle_atom_site_label_3
_geom_angle
P Hg B(10) 169.2(2)
P Hg B(11) 144.04(17)
P Hg B(9) 137.83(19)
Hg P C(11) 112.5(3)
Hg P C(21) 111.2(2)
Hg P C(31) 111.6(2)
C(11) P C(21) 109.0(4)
C(11) P C(31) 106.2(4)
C(21) P C(31) 106.0(3)
P C(11) C(12) 119.7(6)
P C(11) C(16) 120.4(6)
C(12) C(11) C(16) 119.8(8)
C(11) C(12) C(13) 119.2(8)
C(12) C(13) C(14) 119.9(9)
C(13) C(14) C(15) 120.2(8)
C(14) C(15) C(16) 121.0(7)
C(11) C(16) C(15) 119.8(7)
C(7) B(3) C(8) 54.8(4)
B(3) B(4) B(1) 60.6(5)
B(3) B(4) C(8) 58.6(4)
B(5) B(4) B(9) 60.3(5)
B(5) B(4) B(1) 61.1(5)
B(9) B(4) C(8) 55.2(4)
B(10) B(5) B(6) 58.9(4)
B(10) B(5) B(9) 62.9(5)
B(6) B(5) B(1) 59.4(5)
B(4) B(5) B(9) 60.8(5)
B(4) B(5) B(1) 60.0(5)
B(10) B(11) B(6) 58.5(4)
B(6) B(11) B(2) 59.1(4)
B(2) B(11) C(7) 59.9(4)
B(10) B(9) B(5) 58.6(4)
B(4) B(9) B(5) 59.0(5)
B(4) B(9) C(8) 61.2(5)
P C(21) C(22) 122.7(5)
P C(21) C(26) 116.9(5)
C(22) C(21) C(26) 120.1(6)
C(21) C(22) C(23) 119.9(7)
C(22) C(23) C(24) 118.7(7)
C(23) C(24) C(25) 122.7(8)
C(24) C(25) C(26) 118.7(7)
C(21) C(26) C(25) 119.8(7)
P C(31) C(32) 117.4(5)
P C(31) C(36) 121.9(6)
C(32) C(31) C(36) 120.6(7)
C(31) C(32) C(33) 120.1(7)
C(32) C(33) C(34) 120.0(7)
C(33) C(34) C(35) 119.8(8)
C(34) C(35) C(36) 121.6(9)
C(31) C(36) C(35) 117.8(8)
Hg B(10) B(11) 80.4(4)
Hg B(10) B(9) 77.7(4)
B(6) B(10) B(5) 62.6(5)
B(6) B(10) B(11) 58.2(4)
B(5) B(10) B(9) 58.5(4)
B(10) B(6) B(5) 58.5(4)
B(10) B(6) B(11) 63.3(4)
B(2) B(6) B(11) 61.1(4)
B(2) B(6) B(1) 60.6(5)
B(5) B(6) B(1) 58.7(5)
B(6) B(2) B(11) 59.8(4)
B(6) B(2) B(1) 60.8(5)
B(3) B(2) B(1) 60.7(5)
B(3) B(2) C(7) 60.4(4)
B(11) B(2) C(7) 55.3(4)
B(2) B(3) B(1) 61.1(5)
B(2) B(3) C(7) 59.0(4)
B(4) B(3) B(1) 59.3(5)
B(6) B(1) B(2) 58.6(5)
B(6) B(1) B(5) 61.9(5)
B(2) B(1) B(3) 58.2(5)
B(3) B(1) B(4) 60.1(5)
B(4) B(1) B(5) 58.9(5)
B(2) C(7) B(3) 60.6(4)
B(2) C(7) B(11) 64.8(4)
B(3) C(7) C(8) 62.1(4)
B(11) C(7) C(71) 119.5(5)
C(8) C(7) C(71) 119.0(5)
B(3) C(8) B(4) 61.9(5)
B(3) C(8) C(7) 63.1(4)
B(3) C(8) C(81) 115.8(5)
B(4) C(8) B(9) 63.6(5)
B(4) C(8) C(81) 118.9(6)
B(9) C(8) C(81) 118.6(5)
C(7) C(8) C(81) 118.2(5)
C(7) C(71) C(72) 123.6(6)
C(7) C(71) C(76) 118.4(6)
C(72) C(71) C(76) 118.0(6)
C(71) C(72) C(73) 121.2(7)
C(72) C(73) C(74) 120.4(7)
C(73) C(74) C(75) 118.8(7)
C(74) C(75) C(76) 121.1(7)
C(71) C(76) C(75) 120.5(7)
C(8) C(81) C(82) 122.3(6)
C(8) C(81) C(86) 119.0(6)
C(82) C(81) C(86) 118.5(6)
C(81) C(82) C(83) 120.0(6)
C(82) C(83) C(84) 121.5(7)
C(83) C(84) C(85) 118.0(7)
C(84) C(85) C(86) 121.1(7)
C(81) C(86) C(85) 120.9(7)
Cl(1) C Cl(2) 111.0(5)

loop_
_geom_bond_atom_site_label_1
_geom_bond_atom_site_label_2
_geom_bond_distance
Hg P 2.4127(17)
Hg B(10) 2.178(8)
Hg B(11) 2.616(7)
Hg B(9) 2.535(8)
P C(11) 1.800(9)
P C(21) 1.802(6)
P C(31) 1.809(6)
C(11) C(12) 1.408(11)
C(11) C(16) 1.398(11)
C(12) C(13) 1.383(13)
C(13) C(14) 1.416(14)
C(14) C(15) 1.354(12)
C(15) C(16) 1.383(10)
C(21) C(22) 1.398(10)
C(21) C(26) 1.388(10)
C(22) C(23) 1.397(11)
C(23) C(24) 1.377(11)
C(24) C(25) 1.370(11)
C(25) C(26) 1.406(11)
C(31) C(32) 1.400(9)
C(31) C(36) 1.377(11)
C(32) C(33) 1.374(11)
C(33) C(34) 1.377(11)
C(34) C(35) 1.372(13)
C(35) C(36) 1.403(14)
B(10) B(6) 1.772(11)
B(10) B(5) 1.765(12)
B(10) B(11) 1.855(11)
B(10) B(9) 1.842(12)
B(6) B(2) 1.751(11)
B(6) B(5) 1.837(11)
B(6) B(11) 1.765(11)
B(6) B(1) 1.792(12)
B(2) B(3) 1.737(11)
B(2) B(11) 1.788(11)
B(2) B(1) 1.789(12)
B(2) C(7) 1.709(10)
B(3) B(4) 1.775(12)
B(3) B(1) 1.783(12)
B(3) C(7) 1.735(10)
B(3) C(8) 1.718(10)
B(4) B(5) 1.741(12)
B(4) B(9) 1.773(12)
B(4) B(1) 1.761(14)
B(4) C(8) 1.734(12)
B(5) B(9) 1.764(11)
B(5) B(1) 1.779(13)
B(11) C(7) 1.625(10)
B(9) C(8) 1.625(10)
C(7) C(8) 1.589(9)
C(7) C(71) 1.514(9)
C(8) C(81) 1.513(9)
C(71) C(72) 1.385(10)
C(71) C(76) 1.401(10)
C(72) C(73) 1.390(10)
C(73) C(74) 1.396(10)
C(74) C(75) 1.372(11)
C(75) C(76) 1.396(11)
C(81) C(82) 1.394(10)
C(81) C(86) 1.394(10)
C(82) C(83) 1.389(10)
C(83) C(84) 1.384(11)
C(84) C(85) 1.397(11)
C(85) C(86) 1.371(10)
Cl(1) C 1.767(9)
Cl(2) C 1.758(9)
